data_2224868
loop_
_publ_author_name
'Ravindran Durai Nayagam, B.'
'Jebas, Samuel Robinson'
'Devadasan, J. Jebaraj'
'Murugesan, R.'
'Schollmeyer, Dieter'

_publ_section_title
;
 <i>catena</i>-Poly[[aquasodium(I)]-\m-[2,2'-(disulfanediyl)bis(pyridine
 <i>N</i>-oxide)]-\m-(pyridine-2-thiolato 1-oxide)]
;
_journal_coeditor_code BT5158
_journal_issue 2
_journal_name_full 'Acta Crystallographica Section E'
_journal_page_first m142
_journal_page_last m143
_journal_paper_doi 10.1107/S1600536810000073
_journal_volume 66
_journal_year 2010
_chemical_formula_iupac '[Na (C5 H4 N O S) (C10 H8 N2 O2 S2) (H2 O)]'
_chemical_formula_sum 'C15 H14 N3 Na O4 S3'
_chemical_formula_weight 419.46
_chemical_name_systematic
;
<i>catena</i>-Poly[[aquasodium]-\m-[2,2'-(disulfanediyl)bis(pyridine
<i>N</i>-oxide)]-\m-(pyridine-2-thiolato 1-oxide)]
;
_space_group_IT_number 29
_symmetry_cell_setting orthorhombic
_symmetry_space_group_name_Hall 'P 2c -2ac'
_symmetry_space_group_name_H-M 'P c a 21'
_atom_sites_solution_hydrogens calc
_atom_sites_solution_primary direct
_atom_sites_solution_secondary difmap
_audit_creation_method SHELXL-97
_cell_angle_alpha 90.00
_cell_angle_beta 90.00
_cell_angle_gamma 90.00
_cell_formula_units_Z 8
_cell_length_a 24.829(2)
_cell_length_b 7.3290(7)
_cell_length_c 19.1378(17)
_cell_measurement_reflns_used 6853
_cell_measurement_temperature 173(2)
_cell_measurement_theta_max 27.9
_cell_measurement_theta_min 2.7
_cell_volume 3482.5(5)
_computing_cell_refinement 'SAINT (Bruker, 2008)'
_computing_data_collection 'APEX2 (Bruker, 2008)'
_computing_data_reduction 'SAINT (Bruker, 2008)'
_computing_molecular_graphics 'SHELXTL (Sheldrick, 2008b)'
_computing_publication_material
;
SHELXTL (Sheldrick, 2008b) and PLATON (Spek, 2009)
;
_computing_structure_refinement 'SHELXL97 (Sheldrick, 2008b)'
_computing_structure_solution 'SHELXS97 (Sheldrick, 2008b)'
_diffrn_ambient_temperature 173(2)
_diffrn_measured_fraction_theta_full 0.999
_diffrn_measured_fraction_theta_max 0.999
_diffrn_measurement_device '\k-geometry diffractometer'
_diffrn_measurement_device_type 'Bruker SMART APEXII CCD'
_diffrn_measurement_method 'CCD scan'
_diffrn_radiation_monochromator graphite
_diffrn_radiation_type MoK\a
_diffrn_radiation_wavelength 0.71069
_diffrn_reflns_av_R_equivalents 0.0765
_diffrn_reflns_av_sigmaI/netI 0.0646
_diffrn_reflns_limit_h_max 30
_diffrn_reflns_limit_h_min -32
_diffrn_reflns_limit_k_max 9
_diffrn_reflns_limit_k_min -9
_diffrn_reflns_limit_l_max 25
_diffrn_reflns_limit_l_min -25
_diffrn_reflns_number 38861
_diffrn_reflns_theta_full 28.00
_diffrn_reflns_theta_max 28.00
_diffrn_reflns_theta_min 1.64
_exptl_absorpt_coefficient_mu 0.478
_exptl_absorpt_correction_T_max 0.9361
_exptl_absorpt_correction_T_min 0.7822
_exptl_absorpt_correction_type multi-scan
_exptl_absorpt_process_details '(SADABS; Sheldrick, 2008a)'
_exptl_crystal_colour colorless
_exptl_crystal_density_diffrn 1.600
_exptl_crystal_density_method 'not measured'
_exptl_crystal_description block
_exptl_crystal_F_000 1728
_exptl_crystal_size_max 0.54
_exptl_crystal_size_mid 0.19
_exptl_crystal_size_min 0.14
_refine_diff_density_max 0.283
_refine_diff_density_min -0.228
_refine_ls_abs_structure_details 'Flack (1983), 4068 Friedel pairs'
_refine_ls_abs_structure_Flack 0.47(6)
_refine_ls_extinction_method none
_refine_ls_goodness_of_fit_ref 0.929
_refine_ls_hydrogen_treatment constr
_refine_ls_matrix_type full
_refine_ls_number_parameters 469
_refine_ls_number_reflns 8403
_refine_ls_number_restraints 1
_refine_ls_restrained_S_all 0.929
_refine_ls_R_factor_all 0.0595
_refine_ls_R_factor_gt 0.0370
_refine_ls_shift/su_max_lt 0.001
_refine_ls_shift/su_mean 0.000
_refine_ls_structure_factor_coef Fsqd
_refine_ls_weighting_details 'calc w=1/[\s^2^(Fo^2^)+(0.0277P)^2^] where P=(Fo^2^+2Fc^2^)/3'
_refine_ls_weighting_scheme calc
_refine_ls_wR_factor_obs 0.0680
_refine_ls_wR_factor_ref 0.0735
_reflns_number_gt 6205
_reflns_number_total 8403
_reflns_threshold_expression I>2\s(I)
_cod_data_source_file bt5158.cif
_cod_data_source_block I
_cod_database_code 2224868
_cod_database_fobs_code 2224868

loop_
_symmetry_equiv_pos_as_xyz
'x, y, z'
'-x, -y, z+1/2'
'-x+1/2, y, z+1/2'
'x+1/2, -y, z'

loop_
_atom_site_type_symbol
_atom_site_label
_atom_site_fract_x
_atom_site_fract_y
_atom_site_fract_z
_atom_site_U_iso_or_equiv
_atom_site_adp_type
_atom_site_calc_flag
_atom_site_refinement_flags
_atom_site_occupancy
_atom_site_disorder_assembly
_atom_site_disorder_group
Na Na1 0.62174(8) 0.7233(3) 0.43117(11) 0.0209(4) Uani d . 1 . .
Na Na2 0.63035(8) 0.2253(3) 0.42791(11) 0.0205(4) Uani d . 1 . .
N N1 0.55812(13) 0.4551(4) 0.55069(17) 0.0169(6) Uani d . 1 . .
C C2 0.5074(3) 0.5199(5) 0.5651(4) 0.0192(12) Uani d . 1 . .
C C3 0.4871(3) 0.5177(5) 0.6318(4) 0.0254(14) Uani d . 1 . .
H H3 0.4518 0.5612 0.6413 0.031 Uiso calc R 1 . .
C C4 0.51902(17) 0.4511(5) 0.6844(2) 0.0284(8) Uani d . 1 . .
H H4 0.5059 0.4482 0.7310 0.034 Uiso calc R 1 . .
C C5 0.57028(13) 0.3880(5) 0.66984(17) 0.0261(8) Uani d . 1 . .
H H5 0.5923 0.3419 0.7064 0.031 Uiso calc R 1 . .
C C6 0.58936(13) 0.3919(4) 0.60254(17) 0.0233(7) Uani d . 1 . .
H H6 0.6247 0.3498 0.5927 0.028 Uiso calc R 1 . .
O O7 0.57443(13) 0.4583(4) 0.48528(17) 0.0221(6) Uani d . 1 . .
S S8 0.47870(3) 0.60118(11) 0.48539(5) 0.02044(17) Uani d . 1 . .
S S9 0.40763(3) 0.71334(11) 0.51954(5) 0.02278(18) Uani d . 1 . .
C C10 0.3632(2) 0.5278(6) 0.5114(3) 0.0194(10) Uani d . 1 . .
N N11 0.31067(11) 0.5830(4) 0.50875(14) 0.0217(6) Uani d . 1 . .
C C12 0.27083(19) 0.4613(6) 0.4983(3) 0.0257(10) Uani d . 1 . .
H H12 0.2348 0.5032 0.4931 0.031 Uiso calc R 1 . .
C C13 0.28145(15) 0.2766(6) 0.49496(19) 0.0247(9) Uani d . 1 . .
H H13 0.2530 0.1922 0.4873 0.030 Uiso calc R 1 . .
C C14 0.33365(14) 0.2158(5) 0.50285(17) 0.0245(8) Uani d . 1 . .
H H14 0.3414 0.0889 0.5026 0.029 Uiso calc R 1 . .
C C15 0.37491(14) 0.3433(5) 0.51114(17) 0.0208(7) Uani d . 1 . .
H H15 0.4111 0.3034 0.5166 0.025 Uiso calc R 1 . .
O O16 0.30158(11) 0.7595(4) 0.51612(17) 0.0334(7) Uani d . 1 . .
N N17 0.68938(18) 0.4697(4) 0.3143(2) 0.0169(8) Uani d . 1 . .
C C18 0.65984(13) 0.3867(4) 0.26226(16) 0.0202(7) Uani d . 1 . .
C C19 0.68407(14) 0.3771(5) 0.19601(17) 0.0263(8) Uani d . 1 . .
H H19 0.6645 0.3237 0.1585 0.032 Uiso calc R 1 . .
C C20 0.73511(18) 0.4424(6) 0.1836(2) 0.0320(9) Uani d . 1 . .
H H20 0.7508 0.4317 0.1385 0.038 Uiso calc R 1 . .
C C21 0.7630(2) 0.5230(5) 0.2370(3) 0.0292(13) Uani d . 1 . .
H H21 0.7981 0.5705 0.2288 0.035 Uiso calc R 1 . .
C C22 0.7405(2) 0.5353(5) 0.3019(3) 0.0234(10) Uani d . 1 . .
H H22 0.7603 0.5895 0.3390 0.028 Uiso calc R 1 . .
O O23 0.67089(18) 0.4834(3) 0.3798(3) 0.0219(9) Uani d . 1 . .
S S24 0.59697(3) 0.30128(11) 0.28014(5) 0.02486(19) Uani d . 1 . .
N N25 0.5601(2) 0.9741(4) 0.5395(3) 0.0210(9) Uani d . 1 . .
C C26 0.51021(18) 1.0416(6) 0.5488(2) 0.0223(9) Uani d . 1 . .
H H26 0.4923 1.0962 0.5103 0.027 Uiso calc R 1 . .
C C27 0.4846(2) 1.0345(6) 0.6115(3) 0.0295(11) Uani d . 1 . .
H H27 0.4490 1.0807 0.6166 0.035 Uiso calc R 1 . .
C C28 0.5116(2) 0.9575(6) 0.6683(2) 0.0347(10) Uani d . 1 . .
H H28 0.4948 0.9502 0.7128 0.042 Uiso calc R 1 . .
C C29 0.56242(15) 0.8933(5) 0.65881(19) 0.0320(8) Uani d . 1 . .
H H29 0.5810 0.8448 0.6980 0.038 Uiso calc R 1 . .
C C30 0.58885(13) 0.8950(4) 0.59367(17) 0.0230(7) Uani d . 1 . .
O O31 0.58128(18) 0.9846(3) 0.4763(2) 0.0212(9) Uani d . 1 . .
S S32 0.65125(3) 0.80270(12) 0.57957(5) 0.0296(2) Uani d . 1 . .
C C33 0.8877(2) 0.0209(5) 0.3402(3) 0.0169(10) Uani d . 1 . .
N N34 0.93985(10) 0.0766(4) 0.34558(13) 0.0190(6) Uani d . 1 . .
C C35 0.97985(18) -0.0463(6) 0.3550(2) 0.0258(9) Uani d . 1 . .
H H35 1.0159 -0.0058 0.3612 0.031 Uiso calc R 1 . .
C C36 0.96829(16) -0.2304(6) 0.3558(2) 0.0292(10) Uani d . 1 . .
H H36 0.9966 -0.3161 0.3620 0.035 Uiso calc R 1 . .
C C37 0.91595(14) -0.2915(5) 0.34758(18) 0.0269(8) Uani d . 1 . .
H H37 0.9080 -0.4183 0.3469 0.032 Uiso calc R 1 . .
C C38 0.87541(14) -0.1622(5) 0.34031(18) 0.0233(7) Uani d . 1 . .
H H38 0.8390 -0.2004 0.3354 0.028 Uiso calc R 1 . .
O O39 0.94960(10) 0.2526(4) 0.33994(15) 0.0264(6) Uani d . 1 . .
S S40 0.84312(3) 0.20813(11) 0.33478(5) 0.02221(17) Uani d . 1 . .
S S41 0.77227(3) 0.09806(11) 0.37045(5) 0.01945(17) Uani d . 1 . .
C C42 0.7423(3) 0.0149(4) 0.2941(4) 0.0157(12) Uani d . 1 . .
N N43 0.69222(13) -0.0467(4) 0.30792(17) 0.0180(7) Uani d . 1 . .
C C44 0.65899(13) -0.1106(4) 0.25716(17) 0.0219(7) Uani d . 1 . .
H H44 0.6236 -0.1497 0.2684 0.026 Uiso calc R 1 . .
C C45 0.67693(13) -0.1180(5) 0.18980(18) 0.0271(8) Uani d . 1 . .
H H45 0.6539 -0.1613 0.1538 0.033 Uiso calc R 1 . .
C C46 0.72926(16) -0.0620(5) 0.17386(19) 0.0265(8) Uani d . 1 . .
H H46 0.7423 -0.0700 0.1273 0.032 Uiso calc R 1 . .
C C47 0.7618(3) 0.0052(4) 0.2263(4) 0.0214(14) Uani d . 1 . .
H H47 0.7974 0.0445 0.2161 0.026 Uiso calc R 1 . .
O O48 0.67633(12) -0.0393(3) 0.37434(17) 0.0203(6) Uani d . 1 . .
O O49 0.69056(8) 0.1936(3) 0.52554(13) 0.0271(5) Uani d . 1 . .
H H49A 0.7262 0.1920 0.5174 0.041 Uiso d R 1 . .
H H49B 0.6880 0.0728 0.5310 0.041 Uiso d R 1 . .
O O50 0.56110(8) 0.6934(3) 0.33598(13) 0.0257(5) Uani d . 1 . .
H H50A 0.5244 0.7115 0.3356 0.039 Uiso d R 1 . .
H H50B 0.5700 0.5839 0.3239 0.039 Uiso d R 1 . .

loop_
_atom_site_aniso_label
_atom_site_aniso_U_11
_atom_site_aniso_U_22
_atom_site_aniso_U_33
_atom_site_aniso_U_12
_atom_site_aniso_U_13
_atom_site_aniso_U_23
Na1 0.0196(7) 0.0196(11) 0.0234(7) 0.0009(7) 0.0026(5) -0.0003(7)
Na2 0.0203(8) 0.0189(10) 0.0223(6) -0.0018(7) 0.0016(6) 0.0016(7)
N1 0.0154(16) 0.0172(12) 0.0182(17) 0.0009(15) 0.0026(12) 0.0005(15)
C2 0.015(3) 0.0152(18) 0.027(3) -0.0043(15) -0.002(2) -0.0050(16)
C3 0.022(3) 0.026(2) 0.028(3) 0.0014(16) 0.005(3) -0.0027(16)
C4 0.034(2) 0.034(2) 0.0177(19) -0.003(2) 0.0063(17) -0.0016(18)
C5 0.0275(18) 0.0252(17) 0.0256(19) -0.0014(15) -0.0027(15) 0.0018(15)
C6 0.0184(16) 0.0214(16) 0.0300(19) 0.0002(14) -0.0039(15) -0.0012(15)
O7 0.0259(15) 0.0232(11) 0.0173(14) 0.0010(14) 0.0057(12) 0.0016(14)
S8 0.0167(4) 0.0223(4) 0.0223(4) -0.0001(3) 0.0008(3) -0.0001(4)
S9 0.0176(4) 0.0174(4) 0.0334(5) 0.0008(3) -0.0010(4) -0.0023(4)
C10 0.020(2) 0.0223(17) 0.015(2) -0.0022(17) 0.0002(18) 0.0049(17)
N11 0.0185(15) 0.0199(15) 0.0268(17) 0.0000(12) -0.0002(12) -0.0030(13)
C12 0.017(2) 0.0306(18) 0.030(3) 0.003(2) -0.0022(17) -0.005(2)
C13 0.025(2) 0.029(2) 0.020(2) -0.0078(17) -0.0006(15) -0.0038(17)
C14 0.0280(19) 0.0205(17) 0.025(2) 0.0015(15) 0.0032(15) -0.0023(14)
C15 0.0201(17) 0.0221(18) 0.0203(18) 0.0025(14) -0.0007(15) 0.0015(14)
O16 0.0310(17) 0.0227(14) 0.0466(18) 0.0028(13) 0.0001(15) -0.0032(13)
N17 0.017(2) 0.0170(13) 0.0162(19) 0.0016(14) 0.0036(15) 0.0023(15)
C18 0.0254(17) 0.0142(15) 0.0211(18) 0.0072(14) -0.0027(14) 0.0027(13)
C19 0.036(2) 0.0246(17) 0.0183(19) 0.0091(16) 0.0015(15) 0.0015(14)
C20 0.040(3) 0.034(2) 0.023(2) 0.012(2) 0.0086(18) 0.007(2)
C21 0.025(3) 0.028(2) 0.035(3) 0.0056(17) 0.010(2) 0.0114(19)
C22 0.024(2) 0.0194(15) 0.026(2) -0.0023(19) 0.0003(17) 0.0041(18)
O23 0.023(2) 0.0225(15) 0.020(2) -0.0003(10) 0.0026(16) 0.0006(11)
S24 0.0188(4) 0.0237(4) 0.0321(5) 0.0009(3) -0.0039(4) -0.0021(4)
N25 0.022(2) 0.0149(13) 0.026(2) -0.0064(14) -0.0042(16) -0.0020(15)
C26 0.014(2) 0.0229(16) 0.030(2) -0.0051(19) 0.0006(16) -0.0032(19)
C27 0.023(2) 0.0294(19) 0.036(3) 0.001(2) 0.004(2) -0.005(2)
C28 0.039(3) 0.039(2) 0.025(2) -0.012(2) 0.0154(19) -0.003(2)
C29 0.044(2) 0.0296(18) 0.0219(19) -0.0083(17) -0.0064(17) 0.0028(16)
C30 0.0276(18) 0.0170(15) 0.0245(19) -0.0078(14) -0.0031(15) 0.0011(14)
O31 0.027(2) 0.0212(15) 0.0157(19) -0.0011(10) 0.0056(16) 0.0035(10)
S32 0.0226(5) 0.0258(4) 0.0404(5) -0.0033(4) -0.0080(4) 0.0061(4)
C33 0.013(2) 0.0204(19) 0.018(2) -0.0027(14) 0.0012(18) 0.0048(16)
N34 0.0184(15) 0.0208(15) 0.0177(15) -0.0004(11) 0.0012(12) 0.0011(12)
C35 0.016(2) 0.0321(19) 0.029(3) 0.006(2) 0.0015(17) 0.005(2)
C36 0.028(2) 0.025(2) 0.034(2) 0.0109(17) 0.0112(17) 0.0102(17)
C37 0.0299(19) 0.0197(17) 0.031(2) 0.0030(16) 0.0082(16) 0.0029(15)
C38 0.0214(18) 0.0237(18) 0.0247(19) -0.0026(14) 0.0021(16) 0.0014(15)
O39 0.0208(14) 0.0211(14) 0.0372(16) -0.0042(11) -0.0021(13) 0.0015(11)
S40 0.0160(4) 0.0168(4) 0.0338(5) -0.0014(3) -0.0001(4) 0.0036(4)
S41 0.0157(4) 0.0201(4) 0.0226(4) -0.0007(3) 0.0008(3) 0.0012(4)
C42 0.017(3) 0.0138(18) 0.017(3) 0.0040(13) 0.002(2) -0.0006(13)
N43 0.0181(16) 0.0150(12) 0.0211(17) 0.0051(15) 0.0019(13) -0.0011(15)
C44 0.0158(16) 0.0209(16) 0.0291(19) -0.0009(14) 0.0009(14) -0.0031(14)
C45 0.0243(18) 0.0305(19) 0.026(2) 0.0017(15) -0.0063(15) -0.0036(16)
C46 0.034(2) 0.0272(18) 0.0185(19) 0.004(2) 0.0053(16) -0.0049(17)
C47 0.019(3) 0.024(3) 0.021(3) 0.0018(12) 0.005(2) 0.0008(13)
O48 0.0208(14) 0.0218(10) 0.0183(15) -0.0017(13) 0.0060(11) 0.0025(14)
O49 0.0188(11) 0.0225(12) 0.0399(14) 0.0010(10) 0.0010(10) 0.0065(11)
O50 0.0181(11) 0.0247(12) 0.0343(13) 0.0037(10) -0.0003(10) -0.0038(11)

loop_
_atom_type_symbol
_atom_type_description
_atom_type_scat_dispersion_real
_atom_type_scat_dispersion_imag
_atom_type_scat_source
C C 0.0033 0.0016 'International Tables Vol C Tables 4.2.6.8 and 6.1.1.4'
H H 0.0000 0.0000 'International Tables Vol C Tables 4.2.6.8 and 6.1.1.4'
N N 0.0061 0.0033 'International Tables Vol C Tables 4.2.6.8 and 6.1.1.4'
O O 0.0106 0.0060 'International Tables Vol C Tables 4.2.6.8 and 6.1.1.4'
Na Na 0.0362 0.0249 'International Tables Vol C Tables 4.2.6.8 and 6.1.1.4'
S S 0.1246 0.1234 'International Tables Vol C Tables 4.2.6.8 and 6.1.1.4'

loop_
_geom_angle_atom_site_label_1
_geom_angle_atom_site_label_2
_geom_angle_atom_site_label_3
_geom_angle_site_symmetry_1
_geom_angle_site_symmetry_3
_geom_angle
_geom_angle_publ_flag
O31 Na1 O23 . . 172.9(2) ?
O31 Na1 O50 . . 94.98(15) ?
O23 Na1 O50 . . 86.52(14) ?
O31 Na1 O48 . 1_565 79.63(13) ?
O23 Na1 O48 . 1_565 93.33(13) ?
O50 Na1 O48 . 1_565 94.33(12) ?
O31 Na1 O7 . . 106.45(14) ?
O23 Na1 O7 . . 80.56(13) ?
O50 Na1 O7 . . 87.02(11) ?
O48 Na1 O7 1_565 . 173.66(15) ?
O31 Na1 S32 . . 66.01(13) ?
O23 Na1 S32 . . 114.50(14) ?
O50 Na1 S32 . . 154.47(11) ?
O48 Na1 S32 1_565 . 98.48(10) ?
O7 Na1 S32 . . 82.68(10) ?
O31 Na1 Na2 . . 148.47(11) ?
O23 Na1 Na2 . . 38.50(10) ?
O50 Na1 Na2 . . 86.09(7) ?
O48 Na1 Na2 1_565 . 131.80(9) ?
O7 Na1 Na2 . . 42.06(9) ?
S32 Na1 Na2 . . 101.31(5) ?
O31 Na1 Na2 . 1_565 37.85(11) ?
O23 Na1 Na2 . 1_565 135.08(11) ?
O50 Na1 Na2 . 1_565 96.66(7) ?
O48 Na1 Na2 1_565 1_565 41.79(8) ?
O7 Na1 Na2 . 1_565 144.23(9) ?
S32 Na1 Na2 . 1_565 78.91(4) ?
Na2 Na1 Na2 . 1_565 173.05(4) ?
O31 Na1 H50B . . 113.5 ?
O23 Na1 H50B . . 68.7 ?
O50 Na1 H50B . . 19.0 ?
O48 Na1 H50B 1_565 . 101.5 ?
O7 Na1 H50B . . 77.9 ?
S32 Na1 H50B . . 159.6 ?
Na2 Na1 H50B . . 68.1 ?
Na2 Na1 H50B 1_565 . 113.8 ?
O23 Na2 O31 . 1_545 173.9(2) ?
O23 Na2 O49 . . 96.71(16) ?
O31 Na2 O49 1_545 . 86.74(14) ?
O23 Na2 O7 . . 81.77(13) ?
O31 Na2 O7 1_545 . 93.04(13) ?
O49 Na2 O7 . . 94.09(12) ?
O23 Na2 O48 . . 105.84(14) ?
O31 Na2 O48 1_545 . 79.21(13) ?
O49 Na2 O48 . . 87.67(11) ?
O7 Na2 O48 . . 171.96(15) ?
O23 Na2 S24 . . 66.19(13) ?
O31 Na2 S24 1_545 . 111.71(14) ?
O49 Na2 S24 . . 157.31(10) ?
O7 Na2 S24 . . 97.82(10) ?
O48 Na2 S24 . . 83.23(10) ?
O23 Na2 Na1 . . 38.96(11) ?
O31 Na2 Na1 1_545 . 135.80(10) ?
O49 Na2 Na1 . . 96.87(8) ?
O7 Na2 Na1 . . 42.81(8) ?
O48 Na2 Na1 . . 144.76(9) ?
S24 Na2 Na1 . . 79.32(4) ?
O23 Na2 Na1 . 1_545 147.27(11) ?
O31 Na2 Na1 1_545 1_545 37.72(10) ?
O49 Na2 Na1 . 1_545 85.78(7) ?
O7 Na2 Na1 . 1_545 130.75(9) ?
O48 Na2 Na1 . 1_545 41.50(8) ?
S24 Na2 Na1 . 1_545 100.67(5) ?
Na1 Na2 Na1 . 1_545 173.05(4) ?
O7 N1 C6 . . 122.1(3) ?
O7 N1 C2 . . 117.8(4) ?
C6 N1 C2 . . 120.1(4) ?
C3 C2 N1 . . 121.2(5) ?
C3 C2 S8 . . 130.7(5) ?
N1 C2 S8 . . 108.0(4) ?
C4 C3 C2 . . 118.4(5) ?
C4 C3 H3 . . 120.8 ?
C2 C3 H3 . . 120.8 ?
C3 C4 C5 . . 120.2(4) ?
C3 C4 H4 . . 119.9 ?
C5 C4 H4 . . 119.9 ?
C6 C5 C4 . . 120.0(3) ?
C6 C5 H5 . . 120.0 ?
C4 C5 H5 . . 120.0 ?
N1 C6 C5 . . 120.1(3) ?
N1 C6 H6 . . 119.9 ?
C5 C6 H6 . . 119.9 ?
N1 O7 Na2 . . 125.9(2) ?
N1 O7 Na1 . . 123.6(2) ?
Na2 O7 Na1 . . 95.13(14) ?
C2 S8 S9 . . 101.8(2) ?
C10 S9 S8 . . 101.62(18) ?
N11 C10 C15 . . 119.3(4) ?
N11 C10 S9 . . 111.9(3) ?
C15 C10 S9 . . 128.7(4) ?
O16 N11 C12 . . 122.6(3) ?
O16 N11 C10 . . 116.7(3) ?
C12 N11 C10 . . 120.7(3) ?
N11 C12 C13 . . 121.1(4) ?
N11 C12 H12 . . 119.5 ?
C13 C12 H12 . . 119.5 ?
C14 C13 C12 . . 119.4(4) ?
C14 C13 H13 . . 120.3 ?
C12 C13 H13 . . 120.3 ?
C13 C14 C15 . . 119.1(3) ?
C13 C14 H14 . . 120.5 ?
C15 C14 H14 . . 120.5 ?
C10 C15 C14 . . 120.0(4) ?
C10 C15 H15 . . 120.0 ?
C14 C15 H15 . . 120.0 ?
O23 N17 C22 . . 116.8(4) ?
O23 N17 C18 . . 121.8(4) ?
C22 N17 C18 . . 121.4(4) ?
N17 C18 C19 . . 116.5(3) ?
N17 C18 S24 . . 120.1(3) ?
C19 C18 S24 . . 123.4(3) ?
C20 C19 C18 . . 122.2(3) ?
C20 C19 H19 . . 118.9 ?
C18 C19 H19 . . 118.9 ?
C21 C20 C19 . . 119.2(4) ?
C21 C20 H20 . . 120.4 ?
C19 C20 H20 . . 120.4 ?
C22 C21 C20 . . 120.0(5) ?
C22 C21 H21 . . 120.0 ?
C20 C21 H21 . . 120.0 ?
C21 C22 N17 . . 120.7(5) ?
C21 C22 H22 . . 119.7 ?
N17 C22 H22 . . 119.7 ?
N17 O23 Na2 . . 117.2(2) ?
N17 O23 Na1 . . 128.6(3) ?
Na2 O23 Na1 . . 102.53(19) ?
C18 S24 Na2 . . 90.25(11) ?
O31 N25 C26 . . 117.9(4) ?
O31 N25 C30 . . 120.2(4) ?
C26 N25 C30 . . 121.9(5) ?
N25 C26 C27 . . 122.3(5) ?
N25 C26 H26 . . 118.9 ?
C27 C26 H26 . . 118.9 ?
C26 C27 C28 . . 118.5(5) ?
C26 C27 H27 . . 120.8 ?
C28 C27 H27 . . 120.8 ?
C29 C28 C27 . . 118.8(4) ?
C29 C28 H28 . . 120.6 ?
C27 C28 H28 . . 120.6 ?
C28 C29 C30 . . 123.2(4) ?
C28 C29 H29 . . 118.4 ?
C30 C29 H29 . . 118.4 ?
N25 C30 C29 . . 115.2(3) ?
N25 C30 S32 . . 120.9(3) ?
C29 C30 S32 . . 123.9(3) ?
N25 O31 Na1 . . 117.6(2) ?
N25 O31 Na2 . 1_565 127.9(2) ?
Na1 O31 Na2 . 1_565 104.43(19) ?
C30 S32 Na1 . . 90.28(12) ?
N34 C33 C38 . . 120.2(4) ?
N34 C33 S40 . . 111.6(3) ?
C38 C33 S40 . . 128.2(4) ?
O39 N34 C35 . . 121.9(3) ?
O39 N34 C33 . . 117.5(3) ?
C35 N34 C33 . . 120.6(3) ?
N34 C35 C36 . . 120.0(4) ?
N34 C35 H35 . . 120.0 ?
C36 C35 H35 . . 120.0 ?
C35 C36 C37 . . 120.7(4) ?
C35 C36 H36 . . 119.6 ?
C37 C36 H36 . . 119.6 ?
C36 C37 C38 . . 118.1(4) ?
C36 C37 H37 . . 121.0 ?
C38 C37 H37 . . 121.0 ?
C33 C38 C37 . . 120.3(4) ?
C33 C38 H38 . . 119.8 ?
C37 C38 H38 . . 119.8 ?
C33 S40 S41 . . 102.27(16) ?
C42 S41 S40 . . 102.9(2) ?
N43 C42 C47 . . 119.3(5) ?
N43 C42 S41 . . 110.1(4) ?
C47 C42 S41 . . 130.5(5) ?
O48 N43 C42 . . 116.6(4) ?
O48 N43 C44 . . 121.1(3) ?
C42 N43 C44 . . 122.3(4) ?
N43 C44 C45 . . 119.4(3) ?
N43 C44 H44 . . 120.3 ?
C45 C44 H44 . . 120.3 ?
C44 C45 C46 . . 119.9(3) ?
C44 C45 H45 . . 120.1 ?
C46 C45 H45 . . 120.1 ?
C47 C46 C45 . . 119.4(4) ?
C47 C46 H46 . . 120.3 ?
C45 C46 H46 . . 120.3 ?
C46 C47 C42 . . 119.6(5) ?
C46 C47 H47 . . 120.2 ?
C42 C47 H47 . . 120.2 ?
N43 O48 Na1 . 1_545 123.8(2) ?
N43 O48 Na2 . . 124.4(2) ?
Na1 O48 Na2 1_545 . 96.72(14) ?
Na2 O49 H49A . . 118.6 ?
Na2 O49 H49B . . 98.2 ?
H49A O49 H49B . . 94.4 ?
Na1 O50 H50A . . 128.3 ?
Na1 O50 H50B . . 97.4 ?
H50A O50 H50B . . 112.6 ?

loop_
_geom_bond_atom_site_label_1
_geom_bond_atom_site_label_2
_geom_bond_site_symmetry_2
_geom_bond_distance
_geom_bond_publ_flag
Na1 O31 . 2.328(4) ?
Na1 O23 . 2.355(4) ?
Na1 O50 . 2.373(3) ?
Na1 O48 1_565 2.459(3) ?
Na1 O7 . 2.495(3) ?
Na1 S32 . 2.990(3) ?
Na1 H50B . 2.6283 ?
Na2 O23 . 2.332(4) ?
Na2 O31 1_545 2.335(4) ?
Na2 O49 . 2.404(3) ?
Na2 O7 . 2.459(3) ?
Na2 O48 . 2.473(3) ?
Na2 S24 . 2.999(2) ?
N1 O7 . 1.316(4) ?
N1 C6 . 1.342(4) ?
N1 C2 . 1.374(7) ?
C2 C3 . 1.372(10) ?
C2 S8 . 1.785(7) ?
C3 C4 . 1.371(8) ?
C3 H3 . 0.9500 ?
C4 C5 . 1.382(5) ?
C4 H4 . 0.9500 ?
C5 C6 . 1.373(4) ?
C5 H5 . 0.9500 ?
C6 H6 . 0.9500 ?
S8 S9 . 2.0536(11) ?
S9 C10 . 1.758(5) ?
C10 N11 . 1.367(6) ?
C10 C15 . 1.383(5) ?
N11 O16 . 1.320(4) ?
N11 C12 . 1.347(5) ?
C12 C13 . 1.380(6) ?
C12 H12 . 0.9500 ?
C13 C14 . 1.379(5) ?
C13 H13 . 0.9500 ?
C14 C15 . 1.396(5) ?
C14 H14 . 0.9500 ?
C15 H15 . 0.9500 ?
N17 O23 . 1.339(7) ?
N17 C22 . 1.378(6) ?
N17 C18 . 1.378(5) ?
C18 C19 . 1.405(4) ?
C18 S24 . 1.716(3) ?
C19 C20 . 1.375(6) ?
C19 H19 . 0.9500 ?
C20 C21 . 1.368(7) ?
C20 H20 . 0.9500 ?
C21 C22 . 1.366(8) ?
C21 H21 . 0.9500 ?
C22 H22 . 0.9500 ?
N25 O31 . 1.321(7) ?
N25 C26 . 1.345(6) ?
N25 C30 . 1.387(6) ?
C26 C27 . 1.360(7) ?
C26 H26 . 0.9500 ?
C27 C28 . 1.397(7) ?
C27 H27 . 0.9500 ?
C28 C29 . 1.358(6) ?
C28 H28 . 0.9500 ?
C29 C30 . 1.409(5) ?
C29 H29 . 0.9500 ?
C30 S32 . 1.712(4) ?
O31 Na2 1_565 2.335(4) ?
C33 N34 . 1.362(6) ?
C33 C38 . 1.377(4) ?
C33 S40 . 1.766(5) ?
N34 O39 . 1.317(4) ?
N34 C35 . 1.353(5) ?
C35 C36 . 1.380(6) ?
C35 H35 . 0.9500 ?
C36 C37 . 1.384(5) ?
C36 H36 . 0.9500 ?
C37 C38 . 1.389(5) ?
C37 H37 . 0.9500 ?
C38 H38 . 0.9500 ?
S40 S41 . 2.0521(11) ?
S41 C42 . 1.750(7) ?
C42 N43 . 1.348(7) ?
C42 C47 . 1.386(10) ?
N43 O48 . 1.332(4) ?
N43 C44 . 1.358(4) ?
C44 C45 . 1.365(4) ?
C44 H44 . 0.9500 ?
C45 C46 . 1.396(5) ?
C45 H45 . 0.9500 ?
C46 C47 . 1.380(8) ?
C46 H46 . 0.9500 ?
C47 H47 . 0.9500 ?
O48 Na1 1_545 2.459(3) ?
O49 H49A . 0.8987 ?
O49 H49B . 0.8936 ?
O50 H50A . 0.9220 ?
O50 H50B . 0.8634 ?

loop_
_geom_hbond_atom_site_label_D
_geom_hbond_atom_site_label_H
_geom_hbond_atom_site_label_A
_geom_hbond_site_symmetry_A
_geom_hbond_distance_DH
_geom_hbond_distance_HA
_geom_hbond_distance_DA
_geom_hbond_angle_DHA
O49 H49A O16 4_565 0.90 1.91 2.784(3) 165
O49 H49A N11 4_565 0.90 2.67 3.417(3) 141
O49 H49B S32 1_545 0.89 2.37 3.198(2) 154
O50 H50A O39 4_465 0.92 1.88 2.798(3) 177
O50 H50A N34 4_465 0.92 2.62 3.455(3) 151
O50 H50B S24 . 0.86 2.33 3.193(2) 174
C29 H29 Cg1 3_665 0.95 2.89 3.618(4) 134

loop_
_geom_torsion_atom_site_label_1
_geom_torsion_atom_site_label_2
_geom_torsion_atom_site_label_3
_geom_torsion_atom_site_label_4
_geom_torsion_site_symmetry_1
_geom_torsion_site_symmetry_2
_geom_torsion_site_symmetry_3
_geom_torsion_site_symmetry_4
_geom_torsion
_geom_torsion_publ_flag
O31 Na1 Na2 O23 . . . . -177.5(4) ?
O50 Na1 Na2 O23 . . . . 89.3(2) ?
O48 Na1 Na2 O23 1_565 . . . -3.0(2) ?
O7 Na1 Na2 O23 . . . . 179.2(3) ?
S32 Na1 Na2 O23 . . . . -115.3(2) ?
O31 Na1 Na2 O31 . . . 1_545 7.08(14) ?
O23 Na1 Na2 O31 . . . 1_545 -175.4(4) ?
O50 Na1 Na2 O31 . . . 1_545 -86.1(2) ?
O48 Na1 Na2 O31 1_565 . . 1_545 -178.4(2) ?
O7 Na1 Na2 O31 . . . 1_545 3.8(2) ?
S32 Na1 Na2 O31 . . . 1_545 69.24(19) ?
O31 Na1 Na2 O49 . . . . -85.3(3) ?
O23 Na1 Na2 O49 . . . . 92.2(2) ?
O50 Na1 Na2 O49 . . . . -178.48(13) ?
O48 Na1 Na2 O49 1_565 . . . 89.20(15) ?
O7 Na1 Na2 O49 . . . . -88.60(15) ?
S32 Na1 Na2 O49 . . . . -23.15(7) ?
O31 Na1 Na2 O7 . . . . 3.3(3) ?
O23 Na1 Na2 O7 . . . . -179.2(3) ?
O50 Na1 Na2 O7 . . . . -89.89(15) ?
O48 Na1 Na2 O7 1_565 . . . 177.8(3) ?
S32 Na1 Na2 O7 . . . . 65.44(13) ?
O31 Na1 Na2 O48 . . . . 179.0(3) ?
O23 Na1 Na2 O48 . . . . -3.5(2) ?
O50 Na1 Na2 O48 . . . . 85.81(18) ?
O48 Na1 Na2 O48 1_565 . . . -6.51(11) ?
O7 Na1 Na2 O48 . . . . 175.7(3) ?
S32 Na1 Na2 O48 . . . . -118.86(18) ?
O31 Na1 Na2 S24 . . . . 117.3(3) ?
O23 Na1 Na2 S24 . . . . -65.2(2) ?
O50 Na1 Na2 S24 . . . . 24.16(7) ?
O48 Na1 Na2 S24 1_565 . . . -68.16(13) ?
O7 Na1 Na2 S24 . . . . 114.04(15) ?
S32 Na1 Na2 S24 . . . . 179.49(8) ?
O7 N1 C2 C3 . . . . 178.7(4) ?
C6 N1 C2 C3 . . . . -1.6(6) ?
O7 N1 C2 S8 . . . . -2.2(4) ?
C6 N1 C2 S8 . . . . 177.5(3) ?
N1 C2 C3 C4 . . . . 0.8(6) ?
S8 C2 C3 C4 . . . . -178.0(3) ?
C2 C3 C4 C5 . . . . -0.1(6) ?
C3 C4 C5 C6 . . . . 0.0(6) ?
O7 N1 C6 C5 . . . . -178.8(3) ?
C2 N1 C6 C5 . . . . 1.5(5) ?
C4 C5 C6 N1 . . . . -0.7(5) ?
C6 N1 O7 Na2 . . . . 37.1(5) ?
C2 N1 O7 Na2 . . . . -143.2(3) ?
C6 N1 O7 Na1 . . . . -90.7(4) ?
C2 N1 O7 Na1 . . . . 89.0(4) ?
O23 Na2 O7 N1 . . . . -139.2(3) ?
O31 Na2 O7 N1 1_545 . . . 44.0(3) ?
O49 Na2 O7 N1 . . . . -43.0(3) ?
S24 Na2 O7 N1 . . . . 156.4(3) ?
Na1 Na2 O7 N1 . . . . -138.7(3) ?
Na1 Na2 O7 N1 1_545 . . . 45.0(3) ?
O23 Na2 O7 Na1 . . . . -0.50(16) ?
O31 Na2 O7 Na1 1_545 . . . -177.35(15) ?
O49 Na2 O7 Na1 . . . . 95.70(12) ?
S24 Na2 O7 Na1 . . . . -64.94(12) ?
Na1 Na2 O7 Na1 1_545 . . . -176.35(6) ?
O31 Na1 O7 N1 . . . . -38.2(3) ?
O23 Na1 O7 N1 . . . . 140.5(3) ?
O50 Na1 O7 N1 . . . . -132.5(3) ?
S32 Na1 O7 N1 . . . . 24.1(3) ?
Na2 Na1 O7 N1 . . . . 140.0(3) ?
Na2 Na1 O7 N1 1_565 . . . -35.2(4) ?
O31 Na1 O7 Na2 . . . . -178.21(15) ?
O23 Na1 O7 Na2 . . . . 0.50(16) ?
O50 Na1 O7 Na2 . . . . 87.46(13) ?
S32 Na1 O7 Na2 . . . . -115.94(10) ?
Na2 Na1 O7 Na2 1_565 . . . -175.27(8) ?
C3 C2 S8 S9 . . . . 4.4(4) ?
N1 C2 S8 S9 . . . . -174.6(2) ?
C2 S8 S9 C10 . . . . -91.6(2) ?
S8 S9 C10 N11 . . . . -159.6(3) ?
S8 S9 C10 C15 . . . . 24.0(5) ?
C15 C10 N11 O16 . . . . 173.5(4) ?
S9 C10 N11 O16 . . . . -3.3(5) ?
C15 C10 N11 C12 . . . . -7.2(7) ?
S9 C10 N11 C12 . . . . 176.0(3) ?
O16 N11 C12 C13 . . . . -176.1(4) ?
C10 N11 C12 C13 . . . . 4.7(7) ?
N11 C12 C13 C14 . . . . 0.4(6) ?
C12 C13 C14 C15 . . . . -2.7(5) ?
N11 C10 C15 C14 . . . . 4.9(7) ?
S9 C10 C15 C14 . . . . -178.9(4) ?
C13 C14 C15 C10 . . . . 0.0(5) ?
O23 N17 C18 C19 . . . . -178.6(3) ?
C22 N17 C18 C19 . . . . -1.6(5) ?
O23 N17 C18 S24 . . . . 1.3(5) ?
C22 N17 C18 S24 . . . . 178.3(3) ?
N17 C18 C19 C20 . . . . 1.6(5) ?
S24 C18 C19 C20 . . . . -178.2(3) ?
C18 C19 C20 C21 . . . . -1.4(6) ?
C19 C20 C21 C22 . . . . 1.0(6) ?
C20 C21 C22 N17 . . . . -1.0(6) ?
O23 N17 C22 C21 . . . . 178.5(4) ?
C18 N17 C22 C21 . . . . 1.4(6) ?
C22 N17 O23 Na2 . . . . -133.1(3) ?
C18 N17 O23 Na2 . . . . 44.0(5) ?
C22 N17 O23 Na1 . . . . 90.6(5) ?
C18 N17 O23 Na1 . . . . -92.3(4) ?
O49 Na2 O23 N17 . . . . 120.9(3) ?
O7 Na2 O23 N17 . . . . -145.9(4) ?
O48 Na2 O23 N17 . . . . 31.4(4) ?
S24 Na2 O23 N17 . . . . -43.5(3) ?
Na1 Na2 O23 N17 . . . . -146.4(5) ?
Na1 Na2 O23 N17 1_545 . . . 28.3(5) ?
O49 Na2 O23 Na1 . . . . -92.64(17) ?
O7 Na2 O23 Na1 . . . . 0.54(18) ?
O48 Na2 O23 Na1 . . . . 177.89(15) ?
S24 Na2 O23 Na1 . . . . 102.91(17) ?
Na1 Na2 O23 Na1 1_545 . . . 174.73(9) ?
O50 Na1 O23 N17 . . . . 52.9(4) ?
O48 Na1 O23 N17 1_565 . . . -41.2(4) ?
O7 Na1 O23 N17 . . . . 140.5(4) ?
S32 Na1 O23 N17 . . . . -142.1(4) ?
Na2 Na1 O23 N17 . . . . 141.0(5) ?
Na2 Na1 O23 N17 1_565 . . . -43.0(5) ?
O50 Na1 O23 Na2 . . . . -88.09(17) ?
O48 Na1 O23 Na2 1_565 . . . 177.77(17) ?
O7 Na1 O23 Na2 . . . . -0.54(18) ?
S32 Na1 O23 Na2 . . . . 76.89(19) ?
Na2 Na1 O23 Na2 1_565 . . . 175.96(7) ?
N17 C18 S24 Na2 . . . . -30.1(3) ?
C19 C18 S24 Na2 . . . . 149.7(3) ?
O23 Na2 S24 C18 . . . . 33.22(15) ?
O31 Na2 S24 C18 1_545 . . . -152.94(15) ?
O49 Na2 S24 C18 . . . . -10.4(3) ?
O7 Na2 S24 C18 . . . . 110.60(14) ?
O48 Na2 S24 C18 . . . . -77.44(13) ?
Na1 Na2 S24 C18 . . . . 71.81(11) ?
Na1 Na2 S24 C18 1_545 . . . -115.26(11) ?
O31 N25 C26 C27 . . . . 178.8(4) ?
C30 N25 C26 C27 . . . . -0.9(6) ?
N25 C26 C27 C28 . . . . 1.4(7) ?
C26 C27 C28 C29 . . . . 0.1(7) ?
C27 C28 C29 C30 . . . . -2.1(6) ?
O31 N25 C30 C29 . . . . 179.3(3) ?
C26 N25 C30 C29 . . . . -0.9(5) ?
O31 N25 C30 S32 . . . . -2.2(5) ?
C26 N25 C30 S32 . . . . 177.6(3) ?
C28 C29 C30 N25 . . . . 2.4(5) ?
C28 C29 C30 S32 . . . . -176.0(3) ?
C26 N25 O31 Na1 . . . . -132.8(3) ?
C30 N25 O31 Na1 . . . . 47.0(5) ?
C26 N25 O31 Na2 . . . 1_565 87.3(5) ?
C30 N25 O31 Na2 . . . 1_565 -92.9(4) ?
O50 Na1 O31 N25 . . . . 117.2(4) ?
O48 Na1 O31 N25 1_565 . . . -149.3(4) ?
O7 Na1 O31 N25 . . . . 28.9(4) ?
S32 Na1 O31 N25 . . . . -45.1(3) ?
Na2 Na1 O31 N25 . . . . 26.6(5) ?
Na2 Na1 O31 N25 1_565 . . . -148.3(5) ?
O50 Na1 O31 Na2 . . . 1_565 -94.44(18) ?
O48 Na1 O31 Na2 1_565 . . 1_565 -0.94(18) ?
O7 Na1 O31 Na2 . . . 1_565 177.20(15) ?
S32 Na1 O31 Na2 . . . 1_565 103.27(18) ?
Na2 Na1 O31 Na2 . . . 1_565 174.91(10) ?
N25 C30 S32 Na1 . . . . -28.0(3) ?
C29 C30 S32 Na1 . . . . 150.4(3) ?
O31 Na1 S32 C30 . . . . 32.34(16) ?
O23 Na1 S32 C30 . . . . -155.44(16) ?
O50 Na1 S32 C30 . . . . -12.3(2) ?
O48 Na1 S32 C30 1_565 . . . 106.95(14) ?
O7 Na1 S32 C30 . . . . -79.35(13) ?
Na2 Na1 S32 C30 . . . . -117.25(11) ?
Na2 Na1 S32 C30 1_565 . . . 69.83(11) ?
C38 C33 N34 O39 . . . . 175.1(4) ?
S40 C33 N34 O39 . . . . -5.8(5) ?
C38 C33 N34 C35 . . . . -3.7(7) ?
S40 C33 N34 C35 . . . . 175.5(3) ?
O39 N34 C35 C36 . . . . -175.5(4) ?
C33 N34 C35 C36 . . . . 3.2(6) ?
N34 C35 C36 C37 . . . . -0.6(6) ?
C35 C36 C37 C38 . . . . -1.6(6) ?
N34 C33 C38 C37 . . . . 1.4(7) ?
S40 C33 C38 C37 . . . . -177.6(4) ?
C36 C37 C38 C33 . . . . 1.1(6) ?
N34 C33 S40 S41 . . . . -155.9(3) ?
C38 C33 S40 S41 . . . . 23.2(5) ?
C33 S40 S41 C42 . . . . -89.8(2) ?
S40 S41 C42 N43 . . . . -173.9(2) ?
S40 S41 C42 C47 . . . . 5.9(4) ?
C47 C42 N43 O48 . . . . 177.9(3) ?
S41 C42 N43 O48 . . . . -2.2(4) ?
C47 C42 N43 C44 . . . . -3.2(5) ?
S41 C42 N43 C44 . . . . 176.7(3) ?
O48 N43 C44 C45 . . . . -179.3(3) ?
C42 N43 C44 C45 . . . . 1.8(5) ?
N43 C44 C45 C46 . . . . 0.7(5) ?
C44 C45 C46 C47 . . . . -1.8(5) ?
C45 C46 C47 C42 . . . . 0.4(6) ?
N43 C42 C47 C46 . . . . 2.0(5) ?
S41 C42 C47 C46 . . . . -177.9(3) ?
C42 N43 O48 Na1 . . . 1_545 -141.7(3) ?
C44 N43 O48 Na1 . . . 1_545 39.4(4) ?
C42 N43 O48 Na2 . . . . 89.4(4) ?
C44 N43 O48 Na2 . . . . -89.6(4) ?
O23 Na2 O48 N43 . . . . -38.0(3) ?
O31 Na2 O48 N43 1_545 . . . 138.5(3) ?
O49 Na2 O48 N43 . . . . -134.3(3) ?
S24 Na2 O48 N43 . . . . 24.8(3) ?
Na1 Na2 O48 N43 . . . . -35.7(4) ?
Na1 Na2 O48 N43 1_545 . . . 139.4(3) ?
O23 Na2 O48 Na1 . . . 1_545 -177.42(15) ?
O31 Na2 O48 Na1 1_545 . . 1_545 -0.86(16) ?
O49 Na2 O48 Na1 . . . 1_545 86.26(13) ?
S24 Na2 O48 Na1 . . . 1_545 -114.56(11) ?
Na1 Na2 O48 Na1 . . . 1_545 -175.12(8) ?
